data_4342897
loop_
_publ_author_name
'Mokhtarzadeh, Charles C.'
'Margulieux, Grant W.'
'Carpenter, Alex E.'
'Weidemann, Nils'
'Moore, Curtis E.'
'Rheingold, Arnold L.'
'Figueroa, Joshua S.'

_publ_section_title
;
 Synthesis and protonation of an encumbered iron tetraisocyanide dianion.
;
_journal_issue 11
_journal_name_full 'Inorganic chemistry'
_journal_page_first 5579
_journal_page_last 5587
_journal_paper_doi 10.1021/acs.inorgchem.5b00730
_journal_volume 54
_journal_year 2015
_chemical_formula_moiety 'C100 H101 Fe N4 Na, C5 H12'
_chemical_formula_sum 'C105 H113 Fe N4 Na'
_chemical_formula_weight 1509.83
_chemical_name_common Na[HFe(CNArMes2)4]
_space_group_crystal_system monoclinic
_space_group_IT_number 14
_space_group_name_Hall '-P 2yn'
_space_group_name_H-M_alt 'P 1 21/n 1'
_symmetry_space_group_name_Hall '-P 2yn'
_symmetry_space_group_name_H-M 'P 1 21/n 1'
_atom_sites_solution_hydrogens mixed
_atom_sites_solution_primary direct
_atom_sites_solution_secondary difmap
_audit_creation_date 2015-02-10
_audit_creation_method
;
Olex2 1.2-beta
(compiled 2015.01.26 svn.r3150 for OlexSys, GUI svn.r4998)
;
_cell_angle_alpha 90
_cell_angle_beta 90.479(5)
_cell_angle_gamma 90
_cell_formula_units_Z 4
_cell_length_a 13.4873(10)
_cell_length_b 27.8985(17)
_cell_length_c 22.7298(14)
_cell_measurement_reflns_used 2811
_cell_measurement_temperature 100
_cell_measurement_theta_max 56.388
_cell_measurement_theta_min 2.507
_cell_volume 8552.4(10)
_computing_cell_refinement 'SAINT v8.34A (Bruker, 2013)'
_computing_data_collection 'APEX2 v2013.6-2 (Bruker, 2013)'
_computing_data_reduction 'SAINT v8.34A (Bruker, 2013)'
_computing_molecular_graphics 'Olex2 (Dolomanov et al., 2009)'
_computing_publication_material 'Olex2 (Dolomanov et al., 2009)'
_computing_structure_refinement 'ShelXL (Sheldrick, 2008)'
_computing_structure_solution 'XT (Sheldrick, 2008)'
_diffrn_ambient_temperature 100
_diffrn_detector 'Bruker APEX-II CCD'
_diffrn_detector_area_resol_mean 7.9
_diffrn_detector_type 'CCD Area Detector'
_diffrn_measured_fraction_theta_full 0.923
_diffrn_measured_fraction_theta_max 0.923
_diffrn_measurement_device 'Kappa Four-Circle Diffractometer'
_diffrn_measurement_device_type 'Bruker X8 APEX II'
_diffrn_measurement_method '\w and \f scans'
_diffrn_radiation_monochromator 'Double Bounce Multilayer Mirrors'
_diffrn_radiation_probe x-ray
_diffrn_radiation_type CuK\a
_diffrn_radiation_wavelength 1.54178
_diffrn_reflns_av_R_equivalents 0.0438
_diffrn_reflns_av_unetI/netI 0.0745
_diffrn_reflns_laue_measured_fraction_full 0.923
_diffrn_reflns_laue_measured_fraction_max 0.923
_diffrn_reflns_limit_h_max 14
_diffrn_reflns_limit_h_min -14
_diffrn_reflns_limit_k_max 27
_diffrn_reflns_limit_k_min -29
_diffrn_reflns_limit_l_max 24
_diffrn_reflns_limit_l_min -24
_diffrn_reflns_number 17277
_diffrn_reflns_point_group_measured_fraction_full 0.923
_diffrn_reflns_point_group_measured_fraction_max 0.923
_diffrn_reflns_theta_full 57.708
_diffrn_reflns_theta_max 57.708
_diffrn_reflns_theta_min 2.507
_diffrn_source 'Micro Focus Rotating Anode'
_diffrn_source_type 'Bruker FR-591'
_diffrn_standards_number 0
_exptl_absorpt_coefficient_mu 1.840
_exptl_absorpt_correction_T_max 0.150099
_exptl_absorpt_correction_T_min 0.066878
_exptl_absorpt_correction_type multi-scan
_exptl_absorpt_process_details
;
 TWINABS-2012/1 (Bruker,2012) was used for absorption correction.
 
For component 1:
 wR2(int) was 0.0601 before and 0.0378 after correction.
 The Ratio of minimum to maximum transmission not present.
 The \l/2 correction factor is Not present
 
For component 2:
 wR2(int) was 0.0736 before and 0.0385 after correction.
 The Ratio of minimum to maximum transmission is 0.44.
 The \l/2 correction factor is Not present

Final HKLF 4 output contains 47890 reflections, Rint = 0.0865
 (14760 with I > 3sig(I), Rint = 0.0419)
;
_exptl_crystal_colour Red
_exptl_crystal_colour_primary red
_exptl_crystal_density_diffrn 1.173
_exptl_crystal_description Needle
_exptl_crystal_F_000 3232
_exptl_crystal_size_max 0.053
_exptl_crystal_size_mid 0.019
_exptl_crystal_size_min 0.008
_refine_diff_density_max 0.316
_refine_diff_density_min -0.388
_refine_diff_density_rms 0.043
_refine_ls_extinction_method none
_refine_ls_goodness_of_fit_ref 1.007
_refine_ls_hydrogen_treatment mixed
_refine_ls_matrix_type full
_refine_ls_number_parameters 1048
_refine_ls_number_reflns 10905
_refine_ls_number_restraints 49
_refine_ls_restrained_S_all 1.007
_refine_ls_R_factor_all 0.0941
_refine_ls_R_factor_gt 0.0556
_refine_ls_shift/su_max 0.001
_refine_ls_shift/su_mean 0.000
_refine_ls_structure_factor_coef Fsqd
_refine_ls_weighting_details 'w=1/[\s^2^(Fo^2^)+(0.0704P)^2^] where P=(Fo^2^+2Fc^2^)/3'
_refine_ls_weighting_scheme calc
_refine_ls_wR_factor_gt 0.1222
_refine_ls_wR_factor_ref 0.1352
_reflns_Friedel_coverage 0.000
_reflns_number_gt 7134
_reflns_number_total 10905
_reflns_threshold_expression 'I > 2\s(I)'
_cod_data_source_file ic5b00730_si_002.cif
_cod_data_source_block JFigCu108
_cod_depositor_comments
;
The following automatic conversions were performed:

'_diffrn_radiation_probe' value 'X-ray' changed to 'x-ray' according
to
/usr/data/users/saulius/crontab/automatic-downloads/rss-feeds/ACS/lib/dictionaries/cif_core.dic
dictionary named 'cif_core.dic' version 2.4.2 from 2011-04-26.

'_exptl_crystal_colour_primary' value 'Red' changed to 'red'
according to
/usr/data/users/saulius/crontab/automatic-downloads/rss-feeds/ACS/lib/dictionaries/cif_core.dic
dictionary named 'cif_core.dic' version 2.4.2 from 2011-04-26.

Automatic conversion script
Id: cif_fix_values 3271 2015-04-21 07:52:19Z andrius 

 Adding full bibliography for 4342892--4342900.cif.
;
_cod_database_code 4342897
_shelxl_version_number 2014/6
_shelx_space_group_comment
;
The symmetry employed for this shelxl refinement is uniquely defined
by the following loop, which should always be used as a source of
symmetry information in preference to the above space-group names.
They are only intended as comments.
;
_shelx_estimated_absorpt_t_max 0.985
_shelx_estimated_absorpt_t_min 0.909
_olex2_refinement_description
;
1. Fixed Uiso
 At 1.2 times of:
  All C(H) groups, All C(H,H) groups
 At 1.5 times of:
  All C(H,H,H) groups
2. Restrained distances
 C4S-C5S = C5SB-C4SB = C4S-C3S = C2S-C3S = C2SB-C3SB = C1S-C2S = C2SB-C1SB
 1.54 with sigma of 0.001
3. Uiso/Uaniso restraints and constraints
Uanis(C5S) = Uanis(C5SB)
Uanis(C4S) = Uanis(C4SB)
Uanis(C3S) = Uanis(C3SB)
Uanis(C2S) = Uanis(C2SB)
Uanis(C1SB) = Uanis(C1S)
4. Rigid body (RIGU) restrains
 C1S, C1SB, C2S, C2SB, C3S, C3SB, C4S, C4SB, C5S, C5SB
 with sigma for 1-2 distances of 0.002 and sigma for 1-3 distances of 0.002
5. Others
 Sof(C1SB)=Sof(H1SD)=Sof(H1SE)=Sof(H1SF)=Sof(C2SB)=Sof(H2SC)=Sof(H2SD)=
 Sof(C3SB)=Sof(H3SC)=Sof(H3SD)=Sof(C4SB)=Sof(H4SC)=Sof(H4SD)=Sof(C5SB)=
 Sof(H5SD)=Sof(H5SE)=Sof(H5SF)=1-FVAR(1)
 Sof(C1S)=Sof(H1SA)=Sof(H1SB)=Sof(H1SC)=Sof(C2S)=Sof(H2SA)=Sof(H2SB)=Sof(C3S)=
 Sof(H3SA)=Sof(H3SB)=Sof(C4S)=Sof(H4SA)=Sof(H4SB)=Sof(C5S)=Sof(H5SA)=Sof(H5SB)=
 Sof(H5SC)=FVAR(1)
6.a Secondary CH2 refined with riding coordinates:
 C2S(H2SA,H2SB), C2SB(H2SC,H2SD), C3S(H3SA,H3SB), C3SB(H3SC,H3SD), C4S(H4SA,
 H4SB), C4SB(H4SC,H4SD)
6.b Aromatic/amide H refined with riding coordinates:
 C7(H7), C8(H8), C9(H9), C13(H13), C15(H15), C22(H22), C24(H24), C31(H31),
 C32(H32), C33(H33), C37(H37), C39(H39), C46(H46), C48(H48), C55(H55), C56(H56),
  C57(H57), C61(H61), C63(H63), C70(H70), C72(H72), C79(H79), C80(H80),
 C81(H81), C85(H85), C87(H87), C94(H94), C96(H96)
6.c Idealised Me refined as rotating group:
 C17(H17A,H17B,H17C), C18(H18A,H18B,H18C), C19(H19A,H19B,H19C), C26(H26A,H26B,
 H26C), C27(H27A,H27B,H27C), C28(H28A,H28B,H28C), C41(H41A,H41B,H41C), C42(H42A,
 H42B,H42C), C43(H43A,H43B,H43C), C50(H50A,H50B,H50C), C51(H51A,H51B,H51C),
 C52(H52A,H52B,H52C), C65(H65A,H65B,H65C), C66(H66A,H66B,H66C), C67(H67A,H67B,
 H67C), C74(H74A,H74B,H74C), C75(H75A,H75B,H75C), C76(H76A,H76B,H76C), C89(H89A,
 H89B,H89C), C90(H90A,H90B,H90C), C91(H91A,H91B,H91C), C98(H98A,H98B,H98C),
 C99(H99A,H99B,H99C), C100(H10A,H10B,H10C), C1S(H1SA,H1SB,H1SC), C1SB(H1SD,H1SE,
 H1SF), C5S(H5SA,H5SB,H5SC), C5SB(H5SD,H5SE,H5SF)
;
_shelx_shelxl_version_number 2014/7
_olex2_submission_special_instructions 'No special instructions were received'

loop_
_space_group_symop_operation_xyz
'x, y, z'
'-x+1/2, y+1/2, -z+1/2'
'-x, -y, -z'
'x-1/2, -y-1/2, z-1/2'

loop_
_atom_site_label
_atom_site_type_symbol
_atom_site_fract_x
_atom_site_fract_y
_atom_site_fract_z
_atom_site_U_iso_or_equiv
_atom_site_adp_type
_atom_site_occupancy
_atom_site_site_symmetry_order
_atom_site_calc_flag
_atom_site_refinement_flags_posn
_atom_site_refinement_flags_adp
_atom_site_refinement_flags_occupancy
_atom_site_disorder_assembly
_atom_site_disorder_group
Fe1 Fe 0.25981(4) 0.62539(2) 0.28942(2) 0.03623(18) Uani 1 1 d . . . . .
Na1 Na 0.19517(12) 0.64619(6) 0.40420(6) 0.0582(4) Uani 1 1 d . . . . .
N1 N 0.2880(2) 0.72660(11) 0.33169(12) 0.0426(8) Uani 1 1 d . . . . .
N2 N 0.1882(2) 0.53644(11) 0.34996(12) 0.0402(8) Uani 1 1 d . . . . .
N3 N 0.4211(3) 0.58443(11) 0.21464(13) 0.0433(8) Uani 1 1 d . . . . .
N4 N 0.0841(2) 0.65183(10) 0.21331(12) 0.0361(7) Uani 1 1 d . . . . .
C1 C 0.2779(3) 0.68690(15) 0.31067(14) 0.0391(9) Uani 1 1 d . . . . .
C2 C 0.2133(3) 0.57324(14) 0.32460(15) 0.0373(9) Uani 1 1 d . . . . .
C3 C 0.3574(3) 0.60248(13) 0.24228(16) 0.0376(9) Uani 1 1 d . . . . .
C4 C 0.1550(3) 0.63943(12) 0.24241(15) 0.0389(9) Uani 1 1 d . . . . .
C5 C 0.3165(3) 0.77298(12) 0.34386(15) 0.0397(10) Uani 1 1 d . . . . .
C6 C 0.3165(3) 0.78778(13) 0.40368(15) 0.0412(10) Uani 1 1 d . . . . .
C7 C 0.3454(3) 0.83412(13) 0.41630(16) 0.0475(10) Uani 1 1 d . . . . .
H7 H 0.3483 0.8442 0.4562 0.057 Uiso 1 1 calc R . . . .
C8 C 0.3700(3) 0.86628(14) 0.37285(17) 0.0534(11) Uani 1 1 d . . . . .
H8 H 0.3888 0.8981 0.3826 0.064 Uiso 1 1 calc R . . . .
C9 C 0.3669(3) 0.85146(13) 0.31463(16) 0.0488(11) Uani 1 1 d . . . . .
H9 H 0.3821 0.8739 0.2846 0.059 Uiso 1 1 calc R . . . .
C10 C 0.3426(3) 0.80501(13) 0.29878(15) 0.0412(10) Uani 1 1 d . . . . .
C11 C 0.2847(3) 0.75492(12) 0.45179(15) 0.0380(9) Uani 1 1 d . . . . .
C12 C 0.3369(3) 0.71276(13) 0.46347(14) 0.0386(9) Uani 1 1 d . . . . .
C13 C 0.3064(3) 0.68337(14) 0.50938(16) 0.0445(10) Uani 1 1 d . . . . .
H13 H 0.3392 0.6536 0.5155 0.053 Uiso 1 1 calc R . . . .
C14 C 0.2296(3) 0.69612(13) 0.54648(15) 0.0412(10) Uani 1 1 d . . . . .
C15 C 0.1791(3) 0.73814(13) 0.53431(15) 0.0436(10) Uani 1 1 d . . . . .
H15 H 0.1253 0.7471 0.5587 0.052 Uiso 1 1 calc R . . . .
C16 C 0.2045(3) 0.76791(13) 0.48726(15) 0.0405(9) Uani 1 1 d . . . . .
C17 C 0.4294(3) 0.69867(14) 0.43025(16) 0.0455(10) Uani 1 1 d . . . . .
H17A H 0.4769 0.6837 0.4574 0.068 Uiso 1 1 calc GR . . . .
H17B H 0.4593 0.7273 0.4128 0.068 Uiso 1 1 calc GR . . . .
H17C H 0.4117 0.6759 0.3990 0.068 Uiso 1 1 calc GR . . . .
C18 C 0.2075(3) 0.66642(14) 0.60012(16) 0.0535(11) Uani 1 1 d . . . . .
H18A H 0.2234 0.6328 0.5922 0.080 Uiso 1 1 calc GR . . . .
H18B H 0.1370 0.6693 0.6097 0.080 Uiso 1 1 calc GR . . . .
H18C H 0.2477 0.6779 0.6334 0.080 Uiso 1 1 calc GR . . . .
C19 C 0.1438(3) 0.81251(13) 0.47713(17) 0.0536(11) Uani 1 1 d . . . . .
H19A H 0.1709 0.8388 0.5010 0.080 Uiso 1 1 calc GR . . . .
H19B H 0.0750 0.8065 0.4884 0.080 Uiso 1 1 calc GR . . . .
H19C H 0.1461 0.8213 0.4354 0.080 Uiso 1 1 calc GR . . . .
C20 C 0.3464(3) 0.78998(12) 0.23568(15) 0.0411(10) Uani 1 1 d . . . . .
C21 C 0.2616(3) 0.77309(13) 0.20649(15) 0.0404(10) Uani 1 1 d . . . . .
C22 C 0.2688(3) 0.75846(13) 0.14763(16) 0.0427(10) Uani 1 1 d . . . . .
H22 H 0.2117 0.7460 0.1283 0.051 Uiso 1 1 calc R . . . .
C23 C 0.3565(3) 0.76172(13) 0.11705(15) 0.0450(10) Uani 1 1 d . . . . .
C24 C 0.4389(3) 0.77958(12) 0.14661(15) 0.0441(10) Uani 1 1 d . . . . .
H24 H 0.4995 0.7825 0.1259 0.053 Uiso 1 1 calc R . . . .
C25 C 0.4363(3) 0.79343(12) 0.20545(16) 0.0414(10) Uani 1 1 d . . . . .
C26 C 0.1620(3) 0.77244(14) 0.23540(16) 0.0484(10) Uani 1 1 d . . . . .
H26A H 0.1131 0.7881 0.2097 0.073 Uiso 1 1 calc GR . . . .
H26B H 0.1659 0.7896 0.2730 0.073 Uiso 1 1 calc GR . . . .
H26C H 0.1418 0.7392 0.2424 0.073 Uiso 1 1 calc GR . . . .
C27 C 0.3613(3) 0.74792(15) 0.05276(15) 0.0546(11) Uani 1 1 d . . . . .
H27A H 0.3020 0.7295 0.0420 0.082 Uiso 1 1 calc GR . . . .
H27B H 0.4205 0.7284 0.0461 0.082 Uiso 1 1 calc GR . . . .
H27C H 0.3644 0.7770 0.0286 0.082 Uiso 1 1 calc GR . . . .
C28 C 0.5303(3) 0.81233(13) 0.23363(16) 0.0473(10) Uani 1 1 d . . . . .
H28A H 0.5879 0.7992 0.2131 0.071 Uiso 1 1 calc GR . . . .
H28B H 0.5328 0.8026 0.2751 0.071 Uiso 1 1 calc GR . . . .
H28C H 0.5312 0.8474 0.2310 0.071 Uiso 1 1 calc GR . . . .
C29 C 0.2036(3) 0.48833(12) 0.36337(15) 0.0417(10) Uani 1 1 d . . . . .
C30 C 0.1561(3) 0.45251(13) 0.33058(15) 0.0468(10) Uani 1 1 d . . . . .
C31 C 0.1725(4) 0.40492(14) 0.34656(18) 0.0715(15) Uani 1 1 d . . . . .
H31 H 0.1416 0.3801 0.3244 0.086 Uiso 1 1 calc R . . . .
C32 C 0.2323(4) 0.39309(15) 0.39363(19) 0.0827(18) Uani 1 1 d . . . . .
H32 H 0.2423 0.3605 0.4040 0.099 Uiso 1 1 calc R . . . .
C33 C 0.2770(4) 0.42858(14) 0.42523(18) 0.0629(13) Uani 1 1 d . . . . .
H33 H 0.3178 0.4201 0.4579 0.075 Uiso 1 1 calc R . . . .
C34 C 0.2650(3) 0.47638(13) 0.41140(15) 0.0457(10) Uani 1 1 d . . . . .
C35 C 0.0850(3) 0.46159(12) 0.28109(15) 0.0422(10) Uani 1 1 d . . . . .
C36 C 0.1177(3) 0.47801(12) 0.22599(15) 0.0421(10) Uani 1 1 d . . . . .
C37 C 0.0486(3) 0.48157(12) 0.18045(15) 0.0437(10) Uani 1 1 d . . . . .
H37 H 0.0701 0.4930 0.1433 0.052 Uiso 1 1 calc R . . . .
C38 C -0.0497(3) 0.46930(13) 0.18668(16) 0.0467(11) Uani 1 1 d . . . . .
C39 C -0.0805(3) 0.45347(13) 0.24203(17) 0.0514(11) Uani 1 1 d . . . . .
H39 H -0.1479 0.4449 0.2476 0.062 Uiso 1 1 calc R . . . .
C40 C -0.0146(3) 0.45014(13) 0.28872(16) 0.0474(10) Uani 1 1 d . . . . .
C41 C 0.2235(3) 0.49040(14) 0.21465(16) 0.0499(11) Uani 1 1 d . . . . .
H41A H 0.2319 0.5253 0.2163 0.075 Uiso 1 1 calc GR . . . .
H41B H 0.2422 0.4787 0.1756 0.075 Uiso 1 1 calc GR . . . .
H41C H 0.2659 0.4753 0.2446 0.075 Uiso 1 1 calc GR . . . .
C42 C -0.1240(3) 0.47211(15) 0.13631(18) 0.0611(12) Uani 1 1 d . . . . .
H42A H -0.1545 0.5040 0.1357 0.092 Uiso 1 1 calc GR . . . .
H42B H -0.1754 0.4477 0.1417 0.092 Uiso 1 1 calc GR . . . .
H42C H -0.0900 0.4664 0.0990 0.092 Uiso 1 1 calc GR . . . .
C43 C -0.0541(4) 0.43460(15) 0.34819(17) 0.0641(13) Uani 1 1 d . . . . .
H43A H -0.0315 0.4019 0.3568 0.096 Uiso 1 1 calc GR . . . .
H43B H -0.1267 0.4354 0.3473 0.096 Uiso 1 1 calc GR . . . .
H43C H -0.0294 0.4565 0.3787 0.096 Uiso 1 1 calc GR . . . .
C44 C 0.3140(3) 0.51231(13) 0.45028(16) 0.0414(10) Uani 1 1 d . . . . .
C45 C 0.2759(3) 0.51916(13) 0.50670(16) 0.0458(10) Uani 1 1 d . . . . .
C46 C 0.3289(4) 0.54747(13) 0.54658(17) 0.0526(12) Uani 1 1 d . . . . .
H46 H 0.3035 0.5520 0.5850 0.063 Uiso 1 1 calc R . . . .
C47 C 0.4167(4) 0.56891(14) 0.5317(2) 0.0566(13) Uani 1 1 d . . . . .
C48 C 0.4512(3) 0.56317(14) 0.4753(2) 0.0557(12) Uani 1 1 d . . . . .
H48 H 0.5105 0.5791 0.4641 0.067 Uiso 1 1 calc R . . . .
C49 C 0.4019(3) 0.53484(13) 0.43426(17) 0.0466(10) Uani 1 1 d . . . . .
C50 C 0.1796(3) 0.49652(15) 0.52455(18) 0.0581(12) Uani 1 1 d . . . . .
H50A H 0.1280 0.5044 0.4955 0.087 Uiso 1 1 calc GR . . . .
H50B H 0.1602 0.5087 0.5632 0.087 Uiso 1 1 calc GR . . . .
H50C H 0.1877 0.4617 0.5266 0.087 Uiso 1 1 calc GR . . . .
C51 C 0.4731(4) 0.59863(16) 0.5764(2) 0.0839(18) Uani 1 1 d . . . . .
H51A H 0.4267 0.6117 0.6053 0.126 Uiso 1 1 calc GR . . . .
H51B H 0.5068 0.6251 0.5565 0.126 Uiso 1 1 calc GR . . . .
H51C H 0.5222 0.5785 0.5966 0.126 Uiso 1 1 calc GR . . . .
C52 C 0.4469(3) 0.52795(16) 0.37427(18) 0.0622(12) Uani 1 1 d . . . . .
H52A H 0.5090 0.5099 0.3782 0.093 Uiso 1 1 calc GR . . . .
H52B H 0.4604 0.5593 0.3566 0.093 Uiso 1 1 calc GR . . . .
H52C H 0.4006 0.5101 0.3490 0.093 Uiso 1 1 calc GR . . . .
C53 C 0.5061(3) 0.58189(14) 0.17910(16) 0.0452(10) Uani 1 1 d . . . . .
C54 C 0.5978(3) 0.59611(14) 0.20184(16) 0.0459(10) Uani 1 1 d . . . . .
C55 C 0.6789(3) 0.59640(17) 0.16429(18) 0.0620(12) Uani 1 1 d . . . . .
H55 H 0.7418 0.6062 0.1791 0.074 Uiso 1 1 calc R . . . .
C56 C 0.6700(4) 0.5827(2) 0.10600(18) 0.0766(15) Uani 1 1 d . . . . .
H56 H 0.7253 0.5846 0.0805 0.092 Uiso 1 1 calc R . . . .
C57 C 0.5797(3) 0.56625(19) 0.08538(18) 0.0694(14) Uani 1 1 d . . . . .
H57 H 0.5741 0.5561 0.0456 0.083 Uiso 1 1 calc R . . . .
C58 C 0.4967(3) 0.56415(16) 0.12118(16) 0.0530(11) Uani 1 1 d . . . . .
C59 C 0.6152(3) 0.60991(14) 0.26503(15) 0.0433(10) Uani 1 1 d . . . . .
C60 C 0.6658(3) 0.57760(13) 0.30199(16) 0.0422(10) Uani 1 1 d . . . . .
C61 C 0.6952(3) 0.59357(14) 0.35772(16) 0.0461(10) Uani 1 1 d . . . . .
H61 H 0.7304 0.5722 0.3828 0.055 Uiso 1 1 calc R . . . .
C62 C 0.6752(3) 0.63913(14) 0.37775(16) 0.0473(10) Uani 1 1 d . . . . .
C63 C 0.6216(3) 0.66912(14) 0.34098(17) 0.0496(10) Uani 1 1 d . . . . .
H63 H 0.6055 0.7004 0.3545 0.060 Uiso 1 1 calc R . . . .
C64 C 0.5905(3) 0.65557(14) 0.28520(16) 0.0438(10) Uani 1 1 d . . . . .
C65 C 0.6882(3) 0.52758(14) 0.28224(17) 0.0555(11) Uani 1 1 d . . . . .
H65A H 0.6276 0.5127 0.2668 0.083 Uiso 1 1 calc GR . . . .
H65B H 0.7132 0.5089 0.3157 0.083 Uiso 1 1 calc GR . . . .
H65C H 0.7385 0.5285 0.2514 0.083 Uiso 1 1 calc GR . . . .
C66 C 0.7127(3) 0.65632(16) 0.43729(17) 0.0611(12) Uani 1 1 d . . . . .
H66A H 0.6637 0.6487 0.4675 0.092 Uiso 1 1 calc GR . . . .
H66B H 0.7231 0.6911 0.4360 0.092 Uiso 1 1 calc GR . . . .
H66C H 0.7755 0.6403 0.4468 0.092 Uiso 1 1 calc GR . . . .
C67 C 0.5325(3) 0.69015(14) 0.24759(19) 0.0581(12) Uani 1 1 d . . . . .
H67A H 0.5638 0.6929 0.2090 0.087 Uiso 1 1 calc GR . . . .
H67B H 0.5313 0.7216 0.2667 0.087 Uiso 1 1 calc GR . . . .
H67C H 0.4644 0.6784 0.2426 0.087 Uiso 1 1 calc GR . . . .
C68 C 0.4047(3) 0.54161(15) 0.09701(15) 0.0493(11) Uani 1 1 d . . . . .
C69 C 0.3198(3) 0.56823(14) 0.08447(15) 0.0467(10) Uani 1 1 d . . . . .
C70 C 0.2382(3) 0.54525(15) 0.06025(16) 0.0494(11) Uani 1 1 d . . . . .
H70 H 0.1802 0.5634 0.0520 0.059 Uiso 1 1 calc R . . . .
C71 C 0.2380(3) 0.49664(15) 0.04753(15) 0.0513(11) Uani 1 1 d . . . . .
C72 C 0.3217(4) 0.47076(15) 0.06091(16) 0.0576(12) Uani 1 1 d . . . . .
H72 H 0.3223 0.4373 0.0533 0.069 Uiso 1 1 calc R . . . .
C73 C 0.4061(3) 0.49221(16) 0.08540(16) 0.0587(12) Uani 1 1 d . . . . .
C74 C 0.3140(3) 0.62158(14) 0.09612(18) 0.0572(12) Uani 1 1 d . . . . .
H74A H 0.2881 0.6271 0.1357 0.086 Uiso 1 1 calc GR . . . .
H74B H 0.2697 0.6365 0.0671 0.086 Uiso 1 1 calc GR . . . .
H74C H 0.3803 0.6357 0.0931 0.086 Uiso 1 1 calc GR . . . .
C75 C 0.1491(3) 0.47300(15) 0.01928(17) 0.0610(12) Uani 1 1 d . . . . .
H75A H 0.0884 0.4881 0.0337 0.091 Uiso 1 1 calc GR . . . .
H75B H 0.1486 0.4388 0.0293 0.091 Uiso 1 1 calc GR . . . .
H75C H 0.1525 0.4767 -0.0235 0.091 Uiso 1 1 calc GR . . . .
C76 C 0.4958(4) 0.46119(19) 0.0974(2) 0.0936(19) Uani 1 1 d . . . . .
H76A H 0.5415 0.4634 0.0642 0.140 Uiso 1 1 calc GR . . . .
H76B H 0.4748 0.4278 0.1024 0.140 Uiso 1 1 calc GR . . . .
H76C H 0.5293 0.4722 0.1333 0.140 Uiso 1 1 calc GR . . . .
C77 C -0.0098(3) 0.67162(12) 0.21129(15) 0.0398(10) Uani 1 1 d . . . . .
C78 C -0.0664(3) 0.67750(13) 0.26291(16) 0.0411(9) Uani 1 1 d . . . . .
C79 C -0.1596(3) 0.69803(13) 0.25842(17) 0.0496(10) Uani 1 1 d . . . . .
H79 H -0.1978 0.7021 0.2930 0.060 Uiso 1 1 calc R . . . .
C80 C -0.1983(3) 0.71271(15) 0.20503(19) 0.0542(11) Uani 1 1 d . . . . .
H80 H -0.2622 0.7270 0.2030 0.065 Uiso 1 1 calc R . . . .
C81 C -0.1434(3) 0.70651(14) 0.15470(19) 0.0523(11) Uani 1 1 d . . . . .
H81 H -0.1708 0.7161 0.1179 0.063 Uiso 1 1 calc R . . . .
C82 C -0.0497(3) 0.68669(13) 0.15640(16) 0.0417(10) Uani 1 1 d . . . . .
C83 C -0.0334(3) 0.66139(13) 0.32306(15) 0.0420(10) Uani 1 1 d . . . . .
C84 C -0.0135(3) 0.69505(13) 0.36716(16) 0.0453(10) Uani 1 1 d . . . . .
C85 C 0.0038(3) 0.67892(15) 0.42456(16) 0.0489(10) Uani 1 1 d . . . . .
H85 H 0.0181 0.7017 0.4545 0.059 Uiso 1 1 calc R . . . .
C86 C 0.0007(3) 0.63083(15) 0.43928(16) 0.0500(10) Uani 1 1 d . . . . .
C87 C -0.0172(3) 0.59819(15) 0.39480(16) 0.0476(10) Uani 1 1 d . . . . .
H87 H -0.0175 0.5650 0.4039 0.057 Uiso 1 1 calc R . . . .
C88 C -0.0350(3) 0.61257(13) 0.33685(15) 0.0417(10) Uani 1 1 d . . . . .
C89 C -0.0109(4) 0.74814(13) 0.35532(17) 0.0578(12) Uani 1 1 d . . . . .
H89A H -0.0096 0.7537 0.3128 0.087 Uiso 1 1 calc GR . . . .
H89B H 0.0487 0.7620 0.3735 0.087 Uiso 1 1 calc GR . . . .
H89C H -0.0699 0.7632 0.3720 0.087 Uiso 1 1 calc GR . . . .
C90 C 0.0126(3) 0.61461(17) 0.50281(16) 0.0639(13) Uani 1 1 d . . . . .
H90A H 0.0662 0.5910 0.5056 0.096 Uiso 1 1 calc GR . . . .
H90B H -0.0494 0.6001 0.5162 0.096 Uiso 1 1 calc GR . . . .
H90C H 0.0288 0.6423 0.5276 0.096 Uiso 1 1 calc GR . . . .
C91 C -0.0552(3) 0.57515(13) 0.29038(16) 0.0468(10) Uani 1 1 d . . . . .
H91A H -0.1085 0.5863 0.2642 0.070 Uiso 1 1 calc GR . . . .
H91B H -0.0753 0.5452 0.3093 0.070 Uiso 1 1 calc GR . . . .
H91C H 0.0050 0.5697 0.2675 0.070 Uiso 1 1 calc GR . . . .
C92 C 0.0040(3) 0.68135(13) 0.09895(15) 0.0409(10) Uani 1 1 d . . . . .
C93 C 0.0132(3) 0.63604(13) 0.07292(16) 0.0420(10) Uani 1 1 d . . . . .
C94 C 0.0527(3) 0.63296(15) 0.01614(16) 0.0487(11) Uani 1 1 d . . . . .
H94 H 0.0566 0.6025 -0.0023 0.058 Uiso 1 1 calc R . . . .
C95 C 0.0860(3) 0.67282(16) -0.01383(17) 0.0513(11) Uani 1 1 d . . . . .
C96 C 0.0764(3) 0.71657(16) 0.01291(18) 0.0537(11) Uani 1 1 d . . . . .
H96 H 0.0994 0.7443 -0.0071 0.064 Uiso 1 1 calc R . . . .
C97 C 0.0340(3) 0.72218(13) 0.06852(16) 0.0457(10) Uani 1 1 d . . . . .
C98 C -0.0181(3) 0.59146(13) 0.10443(16) 0.0506(11) Uani 1 1 d . . . . .
H98A H 0.0258 0.5861 0.1384 0.076 Uiso 1 1 calc GR . . . .
H98B H -0.0140 0.5640 0.0776 0.076 Uiso 1 1 calc GR . . . .
H98C H -0.0865 0.5951 0.1179 0.076 Uiso 1 1 calc GR . . . .
C99 C 0.1297(4) 0.66757(18) -0.07481(17) 0.0734(14) Uani 1 1 d . . . . .
H99A H 0.1856 0.6451 -0.0733 0.110 Uiso 1 1 calc GR . . . .
H99B H 0.1530 0.6989 -0.0886 0.110 Uiso 1 1 calc GR . . . .
H99C H 0.0789 0.6553 -0.1020 0.110 Uiso 1 1 calc GR . . . .
C100 C 0.0192(3) 0.77230(13) 0.09189(17) 0.0539(11) Uani 1 1 d . . . . .
H10A H -0.0438 0.7851 0.0770 0.081 Uiso 1 1 calc GR . . . .
H10B H 0.0738 0.7928 0.0789 0.081 Uiso 1 1 calc GR . . . .
H10C H 0.0181 0.7715 0.1350 0.081 Uiso 1 1 calc GR . . . .
C1S C 0.3950(5) 0.3976(3) 0.2844(4) 0.097(2) Uani 0.670(4) 1 d D U P A 1
H1SA H 0.3577 0.3882 0.2491 0.146 Uiso 0.670(4) 1 calc GR . P A 1
H1SB H 0.3600 0.4236 0.3044 0.146 Uiso 0.670(4) 1 calc GR . P A 1
H1SC H 0.4011 0.3700 0.3109 0.146 Uiso 0.670(4) 1 calc GR . P A 1
C1SB C 0.3926(12) 0.3902(6) 0.2030(6) 0.097(2) Uani 0.330(4) 1 d D U P A 2
H1SD H 0.3749 0.4177 0.1782 0.146 Uiso 0.330(4) 1 calc GR . P A 2
H1SE H 0.3322 0.3757 0.2187 0.146 Uiso 0.330(4) 1 calc GR . P A 2
H1SF H 0.4285 0.3665 0.1796 0.146 Uiso 0.330(4) 1 calc GR . P A 2
C2S C 0.4991(5) 0.4148(3) 0.2668(4) 0.094(2) Uani 0.670(4) 1 d D U P A 1
H2SA H 0.4941 0.4394 0.2354 0.113 Uiso 0.670(4) 1 calc R . P A 1
H2SB H 0.5339 0.4290 0.3011 0.113 Uiso 0.670(4) 1 calc R . P A 1
C2SB C 0.4591(9) 0.4072(8) 0.2543(7) 0.094(2) Uani 0.330(4) 1 d D U P A 2
H2SC H 0.4447 0.4414 0.2624 0.113 Uiso 0.330(4) 1 calc R . P A 2
H2SD H 0.4424 0.3886 0.2900 0.113 Uiso 0.330(4) 1 calc R . P A 2
C3S C 0.5560(4) 0.3707(3) 0.2444(3) 0.0808(18) Uani 0.670(4) 1 d D U P A 1
H3SA H 0.5553 0.3450 0.2744 0.097 Uiso 0.670(4) 1 calc R . P A 1
H3SB H 0.5243 0.3582 0.2080 0.097 Uiso 0.670(4) 1 calc R . P A 1
C3SB C 0.5708(9) 0.4017(6) 0.2423(8) 0.0808(18) Uani 0.330(4) 1 d D U P A 2
H3SC H 0.6083 0.4215 0.2710 0.097 Uiso 0.330(4) 1 calc R . P A 2
H3SD H 0.5849 0.4143 0.2025 0.097 Uiso 0.330(4) 1 calc R . P A 2
C4S C 0.6634(5) 0.3861(3) 0.2319(4) 0.098(2) Uani 0.670(4) 1 d D U P A 1
H4SA H 0.6960 0.3963 0.2690 0.118 Uiso 0.670(4) 1 calc R . P A 1
H4SB H 0.6632 0.4136 0.2044 0.118 Uiso 0.670(4) 1 calc R . P A 1
C4SB C 0.6106(11) 0.3456(7) 0.2466(8) 0.098(2) Uani 0.330(4) 1 d D U P A 2
H4SC H 0.6067 0.3335 0.2874 0.118 Uiso 0.330(4) 1 calc R . P A 2
H4SD H 0.5712 0.3244 0.2205 0.118 Uiso 0.330(4) 1 calc R . P A 2
C5S C 0.7213(7) 0.3441(4) 0.2048(5) 0.088(3) Uani 0.670(4) 1 d D U P A 1
H5SA H 0.6919 0.3357 0.1666 0.132 Uiso 0.670(4) 1 calc GR . P A 1
H5SB H 0.7182 0.3163 0.2312 0.132 Uiso 0.670(4) 1 calc GR . P A 1
H5SC H 0.7906 0.3535 0.1995 0.132 Uiso 0.670(4) 1 calc GR . P A 1
C5SB C 0.7191(12) 0.3486(10) 0.2262(12) 0.088(3) Uani 0.330(4) 1 d D U P A 2
H5SD H 0.7248 0.3729 0.1953 0.132 Uiso 0.330(4) 1 calc GR . P A 2
H5SE H 0.7396 0.3174 0.2107 0.132 Uiso 0.330(4) 1 calc GR . P A 2
H5SF H 0.7617 0.3573 0.2596 0.132 Uiso 0.330(4) 1 calc GR . P A 2
H H 0.331(3) 0.6205(14) 0.3366(16) 0.073(12) Uiso 1 1 d . . . . .

loop_
_atom_site_aniso_label
_atom_site_aniso_U_11
_atom_site_aniso_U_22
_atom_site_aniso_U_33
_atom_site_aniso_U_23
_atom_site_aniso_U_13
_atom_site_aniso_U_12
Fe1 0.0370(4) 0.0336(3) 0.0380(3) 0.0003(3) -0.0028(2) 0.0014(3)
Na1 0.0591(11) 0.0669(10) 0.0488(9) -0.0111(8) 0.0107(7) -0.0122(9)
N1 0.053(2) 0.034(2) 0.0401(17) -0.0009(16) -0.0080(15) 0.0004(17)
N2 0.046(2) 0.0347(19) 0.0398(17) -0.0012(15) -0.0018(14) -0.0013(16)
N3 0.047(2) 0.0407(19) 0.0418(19) 0.0030(16) -0.0085(17) 0.0040(18)
N4 0.033(2) 0.0394(17) 0.0356(16) 0.0034(14) -0.0059(14) 0.0049(16)
C1 0.037(2) 0.050(3) 0.0302(19) 0.0070(19) -0.0013(16) 0.006(2)
C2 0.034(2) 0.039(2) 0.039(2) -0.0089(19) -0.0053(17) 0.0011(19)
C3 0.039(3) 0.034(2) 0.039(2) -0.0037(18) -0.0020(18) 0.007(2)
C4 0.051(3) 0.0266(19) 0.039(2) -0.0062(16) 0.0114(19) -0.0058(19)
C5 0.046(3) 0.029(2) 0.044(2) -0.0015(18) -0.0067(18) 0.0024(19)
C6 0.038(2) 0.043(2) 0.042(2) -0.0028(19) -0.0010(17) -0.0016(19)
C7 0.059(3) 0.044(2) 0.040(2) -0.005(2) 0.0029(19) -0.003(2)
C8 0.076(3) 0.035(2) 0.049(3) -0.004(2) 0.004(2) -0.011(2)
C9 0.066(3) 0.034(2) 0.047(2) 0.0017(19) 0.002(2) -0.004(2)
C10 0.046(3) 0.034(2) 0.044(2) -0.0005(18) -0.0020(18) 0.0018(19)
C11 0.044(3) 0.034(2) 0.036(2) -0.0002(17) -0.0042(18) -0.005(2)
C12 0.037(2) 0.045(2) 0.034(2) 0.0033(18) -0.0038(17) -0.006(2)
C13 0.048(3) 0.041(2) 0.044(2) 0.0030(19) -0.006(2) 0.003(2)
C14 0.041(3) 0.042(2) 0.041(2) 0.0012(18) -0.0002(18) -0.004(2)
C15 0.043(3) 0.044(2) 0.044(2) -0.0014(19) 0.0030(18) -0.003(2)
C16 0.041(3) 0.042(2) 0.039(2) -0.0021(19) -0.0014(18) 0.000(2)
C17 0.038(2) 0.053(2) 0.045(2) 0.0026(19) -0.0027(18) 0.000(2)
C18 0.059(3) 0.054(2) 0.047(2) 0.011(2) 0.009(2) 0.000(2)
C19 0.059(3) 0.046(2) 0.056(2) -0.002(2) 0.001(2) 0.002(2)
C20 0.048(3) 0.033(2) 0.042(2) 0.0038(17) -0.004(2) 0.006(2)
C21 0.043(3) 0.039(2) 0.039(2) 0.0047(17) -0.0035(18) 0.0003(19)
C22 0.045(3) 0.037(2) 0.046(2) 0.0039(18) -0.0077(19) 0.002(2)
C23 0.053(3) 0.041(2) 0.042(2) 0.0013(18) -0.007(2) 0.004(2)
C24 0.050(3) 0.040(2) 0.042(2) 0.0033(18) 0.0022(19) 0.000(2)
C25 0.050(3) 0.033(2) 0.042(2) 0.0050(17) -0.0096(19) -0.002(2)
C26 0.047(3) 0.048(2) 0.050(2) 0.0035(19) -0.0021(19) 0.004(2)
C27 0.064(3) 0.059(3) 0.041(2) -0.001(2) 0.000(2) -0.001(2)
C28 0.053(3) 0.040(2) 0.049(2) 0.0029(19) 0.0009(19) -0.004(2)
C29 0.053(3) 0.030(2) 0.042(2) 0.0006(18) 0.0003(19) -0.0018(19)
C30 0.066(3) 0.040(2) 0.034(2) 0.0003(18) -0.0007(19) 0.001(2)
C31 0.119(4) 0.037(2) 0.057(3) -0.002(2) -0.030(3) -0.006(3)
C32 0.145(5) 0.039(2) 0.064(3) 0.002(2) -0.044(3) 0.008(3)
C33 0.099(4) 0.039(2) 0.050(2) -0.003(2) -0.023(2) 0.004(2)
C34 0.061(3) 0.036(2) 0.040(2) 0.0024(18) -0.0035(19) 0.003(2)
C35 0.062(3) 0.028(2) 0.036(2) -0.0022(17) 0.0006(19) -0.003(2)
C36 0.055(3) 0.028(2) 0.044(2) -0.0030(17) -0.0044(19) 0.0022(19)
C37 0.061(3) 0.032(2) 0.038(2) -0.0027(17) -0.0011(19) -0.002(2)
C38 0.064(3) 0.035(2) 0.041(2) -0.0031(18) -0.005(2) 0.001(2)
C39 0.060(3) 0.038(2) 0.056(3) -0.005(2) 0.003(2) -0.007(2)
C40 0.063(3) 0.034(2) 0.045(2) -0.0017(18) 0.003(2) -0.005(2)
C41 0.054(3) 0.055(2) 0.041(2) -0.0069(19) 0.0033(19) -0.004(2)
C42 0.069(3) 0.052(3) 0.062(3) 0.003(2) -0.011(2) -0.003(2)
C43 0.089(4) 0.054(3) 0.049(3) 0.001(2) 0.011(2) -0.021(3)
C44 0.041(3) 0.036(2) 0.047(2) 0.0034(18) -0.0073(19) 0.001(2)
C45 0.050(3) 0.040(2) 0.047(2) 0.0050(19) -0.005(2) -0.001(2)
C46 0.075(3) 0.038(2) 0.044(2) -0.0056(19) -0.011(2) 0.008(2)
C47 0.057(3) 0.037(2) 0.075(3) 0.005(2) -0.033(3) -0.003(2)
C48 0.045(3) 0.046(2) 0.076(3) 0.015(2) -0.014(2) 0.000(2)
C49 0.046(3) 0.040(2) 0.053(2) 0.007(2) -0.007(2) 0.007(2)
C50 0.060(3) 0.057(3) 0.057(3) 0.003(2) 0.004(2) -0.004(2)
C51 0.096(4) 0.055(3) 0.100(4) -0.002(3) -0.056(3) 0.001(3)
C52 0.060(3) 0.058(3) 0.068(3) 0.021(2) 0.013(2) 0.013(2)
C53 0.042(3) 0.054(2) 0.039(2) 0.0108(19) 0.0055(19) 0.007(2)
C54 0.039(3) 0.058(3) 0.041(2) 0.0073(19) -0.0009(19) 0.005(2)
C55 0.042(3) 0.092(3) 0.052(3) 0.005(2) 0.002(2) 0.006(3)
C56 0.049(3) 0.138(5) 0.043(3) 0.004(3) 0.004(2) 0.010(3)
C57 0.047(3) 0.123(4) 0.039(2) -0.006(3) 0.002(2) 0.013(3)
C58 0.044(3) 0.076(3) 0.039(2) 0.002(2) -0.001(2) 0.008(2)
C59 0.037(2) 0.049(2) 0.044(2) 0.0064(19) 0.0020(18) -0.002(2)
C60 0.033(2) 0.042(2) 0.052(2) -0.0014(19) 0.0008(18) 0.0034(19)
C61 0.040(2) 0.051(3) 0.047(2) 0.007(2) -0.0048(18) 0.004(2)
C62 0.040(3) 0.053(3) 0.049(2) -0.005(2) 0.0055(19) 0.000(2)
C63 0.039(3) 0.042(2) 0.068(3) -0.001(2) 0.012(2) -0.001(2)
C64 0.034(2) 0.046(2) 0.051(2) 0.007(2) 0.0027(18) -0.003(2)
C65 0.055(3) 0.055(3) 0.057(3) 0.003(2) -0.006(2) 0.003(2)
C66 0.059(3) 0.066(3) 0.059(3) -0.014(2) 0.002(2) -0.006(2)
C67 0.047(3) 0.051(3) 0.077(3) 0.015(2) -0.001(2) 0.005(2)
C68 0.052(3) 0.065(3) 0.030(2) 0.000(2) 0.0018(18) 0.011(2)
C69 0.046(3) 0.056(3) 0.039(2) 0.0045(19) -0.0025(18) 0.004(2)
C70 0.047(3) 0.059(3) 0.043(2) 0.006(2) -0.0005(19) 0.008(2)
C71 0.067(3) 0.059(3) 0.028(2) 0.0028(19) 0.0009(19) 0.002(2)
C72 0.081(4) 0.055(3) 0.037(2) -0.007(2) -0.002(2) 0.017(3)
C73 0.070(3) 0.069(3) 0.037(2) -0.012(2) -0.006(2) 0.024(3)
C74 0.053(3) 0.056(3) 0.062(3) 0.009(2) -0.011(2) 0.002(2)
C75 0.070(3) 0.067(3) 0.046(2) -0.002(2) -0.005(2) -0.006(3)
C76 0.096(4) 0.100(4) 0.085(4) -0.030(3) -0.028(3) 0.048(4)
C77 0.037(3) 0.038(2) 0.045(2) -0.0022(18) -0.0066(18) -0.0027(19)
C78 0.039(3) 0.040(2) 0.044(2) -0.0009(18) -0.0031(18) -0.003(2)
C79 0.044(3) 0.053(2) 0.052(2) -0.001(2) 0.0047(19) 0.003(2)
C80 0.040(3) 0.057(3) 0.066(3) -0.001(2) -0.004(2) 0.009(2)
C81 0.047(3) 0.051(2) 0.059(3) 0.001(2) -0.018(2) 0.003(2)
C82 0.042(3) 0.037(2) 0.046(2) -0.0017(18) -0.0077(18) -0.0001(19)
C83 0.039(2) 0.044(2) 0.042(2) -0.0022(18) 0.0051(17) -0.0031(19)
C84 0.040(3) 0.047(2) 0.050(2) -0.004(2) 0.0051(18) -0.004(2)
C85 0.045(3) 0.061(3) 0.041(2) -0.010(2) 0.0034(18) -0.003(2)
C86 0.047(3) 0.058(3) 0.046(2) 0.005(2) 0.0024(18) -0.008(2)
C87 0.045(3) 0.053(2) 0.045(2) 0.003(2) 0.0005(18) -0.004(2)
C88 0.035(2) 0.045(2) 0.045(2) -0.0046(19) 0.0009(17) -0.0012(19)
C89 0.071(3) 0.048(3) 0.055(3) -0.009(2) 0.004(2) -0.001(2)
C90 0.066(3) 0.082(3) 0.044(2) 0.006(2) -0.003(2) -0.013(3)
C91 0.045(3) 0.044(2) 0.051(2) -0.0014(19) -0.0005(19) -0.006(2)
C92 0.036(2) 0.046(2) 0.041(2) 0.0052(19) -0.0125(17) 0.0041(19)
C93 0.042(2) 0.043(2) 0.040(2) 0.0022(19) -0.0094(18) 0.0021(19)
C94 0.051(3) 0.052(3) 0.043(2) -0.002(2) -0.0132(19) 0.009(2)
C95 0.050(3) 0.059(3) 0.045(2) 0.010(2) -0.0047(19) 0.004(2)
C96 0.054(3) 0.057(3) 0.050(3) 0.018(2) -0.008(2) -0.005(2)
C97 0.044(3) 0.046(3) 0.047(2) 0.008(2) -0.0123(19) -0.002(2)
C98 0.056(3) 0.044(2) 0.051(2) -0.0054(19) -0.010(2) -0.003(2)
C99 0.083(4) 0.090(4) 0.047(3) 0.009(2) 0.004(2) 0.007(3)
C100 0.057(3) 0.043(2) 0.062(3) 0.008(2) -0.012(2) 0.000(2)
C1S 0.083(4) 0.102(5) 0.107(4) -0.016(4) -0.010(3) 0.004(3)
C1SB 0.083(4) 0.102(5) 0.107(4) -0.016(4) -0.010(3) 0.004(3)
C2S 0.083(4) 0.103(4) 0.097(4) -0.022(3) -0.008(3) 0.002(3)
C2SB 0.083(4) 0.103(4) 0.097(4) -0.022(3) -0.008(3) 0.002(3)
C3S 0.074(3) 0.090(4) 0.078(4) -0.019(4) -0.017(3) 0.001(3)
C3SB 0.074(3) 0.090(4) 0.078(4) -0.019(4) -0.017(3) 0.001(3)
C4S 0.082(3) 0.103(4) 0.111(5) -0.027(4) -0.005(3) 0.002(3)
C4SB 0.082(3) 0.103(4) 0.111(5) -0.027(4) -0.005(3) 0.002(3)
C5S 0.074(3) 0.101(4) 0.089(8) -0.019(5) -0.017(3) 0.011(3)
C5SB 0.074(3) 0.101(4) 0.089(8) -0.019(5) -0.017(3) 0.011(3)

loop_
_atom_type_symbol
_atom_type_description
_atom_type_scat_dispersion_real
_atom_type_scat_dispersion_imag
_atom_type_scat_source
C C 0.0181 0.0091 'International Tables Vol C Tables 4.2.6.8 and 6.1.1.4'
H H 0.0000 0.0000 'International Tables Vol C Tables 4.2.6.8 and 6.1.1.4'
Fe Fe -1.1336 3.1974 'International Tables Vol C Tables 4.2.6.8 and 6.1.1.4'
N N 0.0311 0.0180 'International Tables Vol C Tables 4.2.6.8 and 6.1.1.4'
Na Na 0.1353 0.1239 'International Tables Vol C Tables 4.2.6.8 and 6.1.1.4'

loop_
_geom_angle_atom_site_label_1
_geom_angle_atom_site_label_2
_geom_angle_atom_site_label_3
_geom_angle
Na1 Fe1 H 62.6(17)
C1 Fe1 Na1 66.25(12)
C1 Fe1 C3 113.34(17)
C1 Fe1 C4 93.17(14)
C1 Fe1 H 78.6(15)
C2 Fe1 Na1 68.84(11)
C2 Fe1 C1 135.06(16)
C2 Fe1 C3 103.71(16)
C2 Fe1 C4 99.56(15)
C2 Fe1 H 79.8(16)
C3 Fe1 Na1 148.03(11)
C3 Fe1 H 85.7(17)
C4 Fe1 Na1 104.84(12)
C4 Fe1 C3 107.08(15)
C4 Fe1 H 166.9(17)
Fe1 Na1 N1 61.37(7)
Fe1 Na1 C12 110.16(9)
Fe1 Na1 C13 130.78(10)
Fe1 Na1 H 30.6(8)
N1 Na1 H 64.8(9)
C1 Na1 Fe1 38.18(9)
C1 Na1 N1 23.20(9)
C1 Na1 C2 75.46(13)
C1 Na1 C12 79.85(11)
C1 Na1 C13 106.20(12)
C1 Na1 C85 112.85(13)
C1 Na1 C86 134.17(12)
C1 Na1 H 47.1(9)
C2 Na1 Fe1 37.29(9)
C2 Na1 N1 98.63(12)
C2 Na1 C12 134.61(13)
C2 Na1 C13 137.58(12)
C2 Na1 C85 116.28(12)
C2 Na1 C86 99.48(13)
C2 Na1 H 46.5(9)
C12 Na1 N1 61.46(9)
C12 Na1 C13 26.94(10)
C12 Na1 H 89.2(9)
C13 Na1 N1 88.37(10)
C13 Na1 H 103.0(9)
C85 Na1 Fe1 121.10(9)
C85 Na1 N1 103.52(12)
C85 Na1 C12 108.25(12)
C85 Na1 C13 102.28(12)
C85 Na1 C86 28.81(12)
C85 Na1 H 151.7(8)
C86 Na1 Fe1 122.24(9)
C86 Na1 N1 131.23(12)
C86 Na1 C12 124.72(12)
C86 Na1 C13 106.95(12)
C86 Na1 H 145.9(9)
C1 N1 Na1 59.8(2)
C1 N1 C5 165.2(4)
C5 N1 Na1 134.1(2)
C2 N2 C29 150.3(4)
C3 N3 C53 157.6(4)
C4 N4 C77 148.5(3)
Fe1 C1 Na1 75.57(13)
N1 C1 Fe1 172.3(3)
N1 C1 Na1 97.0(3)
Fe1 C2 Na1 73.88(12)
N2 C2 Fe1 175.3(3)
N2 C2 Na1 106.6(2)
N3 C3 Fe1 174.6(3)
N4 C4 Fe1 175.3(3)
N1 C5 C6 117.6(3)
N1 C5 C10 121.4(3)
C10 C5 C6 121.0(3)
C5 C6 C11 121.7(3)
C7 C6 C5 117.9(3)
C7 C6 C11 120.4(3)
C6 C7 H7 119.0
C8 C7 C6 122.1(3)
C8 C7 H7 119.0
C7 C8 H8 120.5
C7 C8 C9 119.0(3)
C9 C8 H8 120.5
C8 C9 H9 118.9
C10 C9 C8 122.2(4)
C10 C9 H9 118.9
C5 C10 C20 122.1(3)
C9 C10 C5 117.7(3)
C9 C10 C20 120.2(3)
C12 C11 C6 120.6(4)
C12 C11 C16 119.9(3)
C16 C11 C6 119.3(3)
C11 C12 Na1 96.8(2)
C11 C12 C17 122.7(3)
C13 C12 Na1 77.2(2)
C13 C12 C11 119.1(4)
C13 C12 C17 118.1(3)
C17 C12 Na1 98.1(2)
Na1 C13 H13 92.5
C12 C13 Na1 75.83(19)
C12 C13 H13 118.9
C14 C13 Na1 101.7(2)
C14 C13 C12 122.1(3)
C14 C13 H13 118.9
C13 C14 C18 120.3(3)
C15 C14 C13 117.7(3)
C15 C14 C18 121.9(4)
C14 C15 H15 118.9
C14 C15 C16 122.2(4)
C16 C15 H15 118.9
C11 C16 C19 123.1(3)
C15 C16 C11 118.8(3)
C15 C16 C19 118.1(4)
C12 C17 H17A 109.5
C12 C17 H17B 109.5
C12 C17 H17C 109.5
H17A C17 H17B 109.5
H17A C17 H17C 109.5
H17B C17 H17C 109.5
C14 C18 H18A 109.5
C14 C18 H18B 109.5
C14 C18 H18C 109.5
H18A C18 H18B 109.5
H18A C18 H18C 109.5
H18B C18 H18C 109.5
C16 C19 H19A 109.5
C16 C19 H19B 109.5
C16 C19 H19C 109.5
H19A C19 H19B 109.5
H19A C19 H19C 109.5
H19B C19 H19C 109.5
C21 C20 C10 121.0(4)
C21 C20 C25 119.8(3)
C25 C20 C10 119.1(3)
C20 C21 C22 119.2(4)
C20 C21 C26 121.8(3)
C22 C21 C26 118.9(3)
C21 C22 H22 119.1
C23 C22 C21 121.9(3)
C23 C22 H22 119.1
C22 C23 C24 117.8(3)
C22 C23 C27 120.9(3)
C24 C23 C27 121.2(4)
C23 C24 H24 118.7
C23 C24 C25 122.6(4)
C25 C24 H24 118.7
C20 C25 C28 122.8(3)
C24 C25 C20 118.7(3)
C24 C25 C28 118.4(4)
C21 C26 H26A 109.5
C21 C26 H26B 109.5
C21 C26 H26C 109.5
H26A C26 H26B 109.5
H26A C26 H26C 109.5
H26B C26 H26C 109.5
C23 C27 H27A 109.5
C23 C27 H27B 109.5
C23 C27 H27C 109.5
H27A C27 H27B 109.5
H27A C27 H27C 109.5
H27B C27 H27C 109.5
C25 C28 H28A 109.5
C25 C28 H28B 109.5
C25 C28 H28C 109.5
H28A C28 H28B 109.5
H28A C28 H28C 109.5
H28B C28 H28C 109.5
N2 C29 C30 120.4(3)
N2 C29 C34 119.0(3)
C30 C29 C34 120.6(3)
C29 C30 C35 124.6(3)
C31 C30 C29 118.1(3)
C31 C30 C35 117.2(3)
C30 C31 H31 119.3
C32 C31 C30 121.5(4)
C32 C31 H31 119.3
C31 C32 H32 120.3
C33 C32 C31 119.4(4)
C33 C32 H32 120.3
C32 C33 H33 118.9
C32 C33 C34 122.2(3)
C34 C33 H33 118.9
C29 C34 C44 123.9(3)
C33 C34 C29 118.3(3)
C33 C34 C44 117.8(3)
C36 C35 C30 121.4(4)
C40 C35 C30 118.8(3)
C40 C35 C36 119.7(3)
C35 C36 C41 122.4(3)
C37 C36 C35 118.1(4)
C37 C36 C41 119.4(4)
C36 C37 H37 118.5
C38 C37 C36 123.1(4)
C38 C37 H37 118.5
C37 C38 C39 117.7(3)
C37 C38 C42 122.7(4)
C39 C38 C42 119.7(4)
C38 C39 H39 119.4
C40 C39 C38 121.2(4)
C40 C39 H39 119.4
C35 C40 C43 121.4(3)
C39 C40 C35 120.2(4)
C39 C40 C43 118.4(4)
C36 C41 H41A 109.5
C36 C41 H41B 109.5
C36 C41 H41C 109.5
H41A C41 H41B 109.5
H41A C41 H41C 109.5
H41B C41 H41C 109.5
C38 C42 H42A 109.5
C38 C42 H42B 109.5
C38 C42 H42C 109.5
H42A C42 H42B 109.5
H42A C42 H42C 109.5
H42B C42 H42C 109.5
C40 C43 H43A 109.5
C40 C43 H43B 109.5
C40 C43 H43C 109.5
H43A C43 H43B 109.5
H43A C43 H43C 109.5
H43B C43 H43C 109.5
C45 C44 C34 118.2(4)
C49 C44 C34 121.6(4)
C49 C44 C45 119.9(3)
C44 C45 C50 121.0(3)
C46 C45 C44 118.9(4)
C46 C45 C50 120.1(4)
C45 C46 H46 119.2
C47 C46 C45 121.7(4)
C47 C46 H46 119.2
C46 C47 C48 118.6(4)
C46 C47 C51 120.2(5)
C48 C47 C51 121.2(5)
C47 C48 H48 119.1
C47 C48 C49 121.8(4)
C49 C48 H48 119.1
C44 C49 C52 121.9(4)
C48 C49 C44 119.1(4)
C48 C49 C52 119.0(4)
C45 C50 H50A 109.5
C45 C50 H50B 109.5
C45 C50 H50C 109.5
H50A C50 H50B 109.5
H50A C50 H50C 109.5
H50B C50 H50C 109.5
C47 C51 H51A 109.5
C47 C51 H51B 109.5
C47 C51 H51C 109.5
H51A C51 H51B 109.5
H51A C51 H51C 109.5
H51B C51 H51C 109.5
C49 C52 H52A 109.5
C49 C52 H52B 109.5
C49 C52 H52C 109.5
H52A C52 H52B 109.5
H52A C52 H52C 109.5
H52B C52 H52C 109.5
N3 C53 C58 119.1(3)
C54 C53 N3 119.8(3)
C54 C53 C58 121.2(4)
C53 C54 C59 123.9(4)
C55 C54 C53 118.3(3)
C55 C54 C59 117.8(3)
C54 C55 H55 119.3
C56 C55 C54 121.5(4)
C56 C55 H55 119.3
C55 C56 H56 120.4
C57 C56 C55 119.2(4)
C57 C56 H56 120.4
C56 C57 H57 119.1
C56 C57 C58 121.8(4)
C58 C57 H57 119.1
C53 C58 C68 124.0(4)
C57 C58 C53 117.7(4)
C57 C58 C68 118.3(4)
C60 C59 C54 118.5(3)
C64 C59 C54 120.8(3)
C64 C59 C60 120.4(3)
C59 C60 C65 121.1(3)
C61 C60 C59 118.0(3)
C61 C60 C65 120.8(3)
C60 C61 H61 118.7
C62 C61 C60 122.6(3)
C62 C61 H61 118.7
C61 C62 C63 117.5(3)
C61 C62 C66 121.4(3)
C63 C62 C66 121.1(4)
C62 C63 H63 118.6
C62 C63 C64 122.8(4)
C64 C63 H63 118.6
C59 C64 C67 121.5(3)
C63 C64 C59 118.6(3)
C63 C64 C67 119.8(4)
C60 C65 H65A 109.5
C60 C65 H65B 109.5
C60 C65 H65C 109.5
H65A C65 H65B 109.5
H65A C65 H65C 109.5
H65B C65 H65C 109.5
C62 C66 H66A 109.5
C62 C66 H66B 109.5
C62 C66 H66C 109.5
H66A C66 H66B 109.5
H66A C66 H66C 109.5
H66B C66 H66C 109.5
C64 C67 H67A 109.5
C64 C67 H67B 109.5
C64 C67 H67C 109.5
H67A C67 H67B 109.5
H67A C67 H67C 109.5
H67B C67 H67C 109.5
C69 C68 C58 122.0(4)
C69 C68 C73 119.9(4)
C73 C68 C58 118.1(4)
C68 C69 C74 122.2(3)
C70 C69 C68 118.9(4)
C70 C69 C74 118.9(3)
C69 C70 H70 118.8
C69 C70 C71 122.4(4)
C71 C70 H70 118.8
C70 C71 C75 121.1(4)
C72 C71 C70 117.9(4)
C72 C71 C75 121.0(4)
C71 C72 H72 119.0
C71 C72 C73 121.9(4)
C73 C72 H72 119.0
C68 C73 C76 122.8(4)
C72 C73 C68 118.9(4)
C72 C73 C76 118.4(4)
C69 C74 H74A 109.5
C69 C74 H74B 109.5
C69 C74 H74C 109.5
H74A C74 H74B 109.5
H74A C74 H74C 109.5
H74B C74 H74C 109.5
C71 C75 H75A 109.5
C71 C75 H75B 109.5
C71 C75 H75C 109.5
H75A C75 H75B 109.5
H75A C75 H75C 109.5
H75B C75 H75C 109.5
C73 C76 H76A 109.5
C73 C76 H76B 109.5
C73 C76 H76C 109.5
H76A C76 H76B 109.5
H76A C76 H76C 109.5
H76B C76 H76C 109.5
N4 C77 C78 121.3(3)
N4 C77 C82 119.3(4)
C78 C77 C82 119.4(4)
C77 C78 C83 124.2(3)
C79 C78 C77 118.9(3)
C79 C78 C83 116.9(4)
C78 C79 H79 119.2
C80 C79 C78 121.6(4)
C80 C79 H79 119.2
C79 C80 H80 120.3
C81 C80 C79 119.4(4)
C81 C80 H80 120.3
C80 C81 H81 119.2
C80 C81 C82 121.7(4)
C82 C81 H81 119.2
C77 C82 C92 123.5(3)
C81 C82 C77 119.0(4)
C81 C82 C92 117.5(3)
C84 C83 C78 120.3(3)
C88 C83 C78 119.4(3)
C88 C83 C84 119.8(3)
C83 C84 C89 122.5(3)
C85 C84 C83 118.8(3)
C85 C84 C89 118.6(3)
Na1 C85 H85 98.9
C84 C85 Na1 95.6(2)
C84 C85 H85 118.9
C86 C85 Na1 75.6(3)
C86 C85 C84 122.2(3)
C86 C85 H85 118.9
C85 C86 Na1 75.6(3)
C85 C86 C90 121.0(4)
C87 C86 Na1 92.9(3)
C87 C86 C85 117.9(3)
C87 C86 C90 121.1(4)
C90 C86 Na1 103.0(2)
C86 C87 H87 119.0
C86 C87 C88 121.9(4)
C88 C87 H87 119.0
C83 C88 C91 121.3(3)
C87 C88 C83 119.3(3)
C87 C88 C91 119.4(3)
C84 C89 H89A 109.5
C84 C89 H89B 109.5
C84 C89 H89C 109.5
H89A C89 H89B 109.5
H89A C89 H89C 109.5
H89B C89 H89C 109.5
C86 C90 H90A 109.5
C86 C90 H90B 109.5
C86 C90 H90C 109.5
H90A C90 H90B 109.5
H90A C90 H90C 109.5
H90B C90 H90C 109.5
C88 C91 H91A 109.5
C88 C91 H91B 109.5
C88 C91 H91C 109.5
H91A C91 H91B 109.5
H91A C91 H91C 109.5
H91B C91 H91C 109.5
C93 C92 C82 120.0(3)
C97 C92 C82 119.5(3)
C97 C92 C93 120.0(4)
C92 C93 C94 118.6(4)
C92 C93 C98 121.4(4)
C94 C93 C98 120.0(3)
C93 C94 H94 118.9
C95 C94 C93 122.1(4)
C95 C94 H94 118.9
C94 C95 C99 120.2(4)
C96 C95 C94 117.8(4)
C96 C95 C99 122.0(4)
C95 C96 H96 118.6
C95 C96 C97 122.7(4)
C97 C96 H96 118.6
C92 C97 C96 118.6(4)
C92 C97 C100 122.8(4)
C96 C97 C100 118.5(4)
C93 C98 H98A 109.5
C93 C98 H98B 109.5
C93 C98 H98C 109.5
H98A C98 H98B 109.5
H98A C98 H98C 109.5
H98B C98 H98C 109.5
C95 C99 H99A 109.5
C95 C99 H99B 109.5
C95 C99 H99C 109.5
H99A C99 H99B 109.5
H99A C99 H99C 109.5
H99B C99 H99C 109.5
C97 C100 H10A 109.5
C97 C100 H10B 109.5
C97 C100 H10C 109.5
H10A C100 H10B 109.5
H10A C100 H10C 109.5
H10B C100 H10C 109.5
H1SA C1S H1SB 109.5
H1SA C1S H1SC 109.5
H1SB C1S H1SC 109.5
C2S C1S H1SA 109.5
C2S C1S H1SB 109.5
C2S C1S H1SC 109.5
H1SD C1SB H1SE 109.5
H1SD C1SB H1SF 109.5
H1SE C1SB H1SF 109.5
C2SB C1SB H1SD 109.5
C2SB C1SB H1SE 109.5
C2SB C1SB H1SF 109.5
C1S C2S H2SA 110.3
C1S C2S H2SB 110.3
H2SA C2S H2SB 108.5
C3S C2S C1S 107.1(6)
C3S C2S H2SA 110.3
C3S C2S H2SB 110.3
C1SB C2SB H2SC 108.9
C1SB C2SB H2SD 108.9
H2SC C2SB H2SD 107.7
C3SB C2SB C1SB 113.5(12)
C3SB C2SB H2SC 108.9
C3SB C2SB H2SD 108.9
C2S C3S H3SA 110.1
C2S C3S H3SB 110.1
H3SA C3S H3SB 108.4
C4S C3S C2S 108.0(5)
C4S C3S H3SA 110.1
C4S C3S H3SB 110.1
C2SB C3SB H3SC 108.8
C2SB C3SB H3SD 108.8
C2SB C3SB C4SB 113.6(15)
H3SC C3SB H3SD 107.7
C4SB C3SB H3SC 108.8
C4SB C3SB H3SD 108.8
C3S C4S H4SA 109.7
C3S C4S H4SB 109.7
C3S C4S C5S 110.0(7)
H4SA C4S H4SB 108.2
C5S C4S H4SA 109.7
C5S C4S H4SB 109.7
C3SB C4SB H4SC 111.0
C3SB C4SB H4SD 111.0
H4SC C4SB H4SD 109.0
C5SB C4SB C3SB 103.9(15)
C5SB C4SB H4SC 111.0
C5SB C4SB H4SD 111.0
C4S C5S H5SA 109.5
C4S C5S H5SB 109.5
C4S C5S H5SC 109.5
H5SA C5S H5SB 109.5
H5SA C5S H5SC 109.5
H5SB C5S H5SC 109.5
C4SB C5SB H5SD 109.5
C4SB C5SB H5SE 109.5
C4SB C5SB H5SF 109.5
H5SD C5SB H5SE 109.5
H5SD C5SB H5SF 109.5
H5SE C5SB H5SF 109.5

loop_
_geom_bond_atom_site_label_1
_geom_bond_atom_site_label_2
_geom_bond_distance
Fe1 Na1 2.8180(16)
Fe1 C1 1.799(4)
Fe1 C2 1.777(4)
Fe1 C3 1.820(4)
Fe1 C4 1.808(4)
Fe1 H 1.44(4)
Na1 N1 3.058(4)
Na1 C1 2.663(4)
Na1 C2 2.736(4)
Na1 C12 2.979(3)
Na1 C13 2.997(3)
Na1 C85 2.781(4)
Na1 C86 2.781(5)
Na1 H 2.51(4)
N1 C1 1.214(4)
N1 C5 1.377(5)
N2 C2 1.227(4)
N2 C29 1.391(5)
N3 C3 1.181(5)
N3 C53 1.410(5)
N4 C4 1.208(4)
N4 C77 1.381(5)
C5 C6 1.421(5)
C5 C10 1.406(5)
C6 C7 1.380(5)
C6 C11 1.493(5)
C7 H7 0.9500
C7 C8 1.377(5)
C8 H8 0.9500
C8 C9 1.387(5)
C9 H9 0.9500
C9 C10 1.384(5)
C10 C20 1.496(5)
C11 C12 1.395(5)
C11 C16 1.402(5)
C12 C13 1.392(5)
C12 C17 1.515(5)
C13 H13 0.9500
C13 C14 1.387(5)
C14 C15 1.383(5)
C14 C18 1.506(5)
C15 H15 0.9500
C15 C16 1.399(5)
C16 C19 1.506(5)
C17 H17A 0.9800
C17 H17B 0.9800
C17 H17C 0.9800
C18 H18A 0.9800
C18 H18B 0.9800
C18 H18C 0.9800
C19 H19A 0.9800
C19 H19B 0.9800
C19 H19C 0.9800
C20 C21 1.399(5)
C20 C25 1.402(6)
C21 C22 1.403(5)
C21 C26 1.501(6)
C22 H22 0.9500
C22 C23 1.379(6)
C23 C24 1.387(5)
C23 C27 1.513(5)
C24 H24 0.9500
C24 C25 1.393(5)
C25 C28 1.511(5)
C26 H26A 0.9800
C26 H26B 0.9800
C26 H26C 0.9800
C27 H27A 0.9800
C27 H27B 0.9800
C27 H27C 0.9800
C28 H28A 0.9800
C28 H28B 0.9800
C28 H28C 0.9800
C29 C30 1.398(5)
C29 C34 1.405(5)
C30 C31 1.394(5)
C30 C35 1.494(5)
C31 H31 0.9500
C31 C32 1.375(5)
C32 H32 0.9500
C32 C33 1.361(6)
C33 H33 0.9500
C33 C34 1.379(5)
C34 C44 1.487(5)
C35 C36 1.408(5)
C35 C40 1.394(6)
C36 C37 1.391(5)
C36 C41 1.493(6)
C37 H37 0.9500
C37 C38 1.377(6)
C38 C39 1.400(5)
C38 C42 1.517(5)
C39 H39 0.9500
C39 C40 1.381(5)
C40 C43 1.520(5)
C41 H41A 0.9800
C41 H41B 0.9800
C41 H41C 0.9800
C42 H42A 0.9800
C42 H42B 0.9800
C42 H42C 0.9800
C43 H43A 0.9800
C43 H43B 0.9800
C43 H43C 0.9800
C44 C45 1.399(5)
C44 C49 1.393(6)
C45 C46 1.395(5)
C45 C50 1.503(6)
C46 H46 0.9500
C46 C47 1.373(6)
C47 C48 1.378(6)
C47 C51 1.512(5)
C48 H48 0.9500
C48 C49 1.388(5)
C49 C52 1.510(6)
C50 H50A 0.9800
C50 H50B 0.9800
C50 H50C 0.9800
C51 H51A 0.9800
C51 H51B 0.9800
C51 H51C 0.9800
C52 H52A 0.9800
C52 H52B 0.9800
C52 H52C 0.9800
C53 C54 1.394(5)
C53 C58 1.411(5)
C54 C55 1.394(6)
C54 C59 1.504(5)
C55 H55 0.9500
C55 C56 1.383(6)
C56 H56 0.9500
C56 C57 1.379(6)
C57 H57 0.9500
C57 C58 1.391(6)
C58 C68 1.492(6)
C59 C60 1.405(5)
C59 C64 1.395(5)
C60 C61 1.397(5)
C60 C65 1.497(5)
C61 H61 0.9500
C61 C62 1.378(5)
C62 C63 1.382(5)
C62 C66 1.519(5)
C63 H63 0.9500
C63 C64 1.385(5)
C64 C67 1.505(5)
C65 H65A 0.9800
C65 H65B 0.9800
C65 H65C 0.9800
C66 H66A 0.9800
C66 H66B 0.9800
C66 H66C 0.9800
C67 H67A 0.9800
C67 H67B 0.9800
C67 H67C 0.9800
C68 C69 1.392(5)
C68 C73 1.403(6)
C69 C70 1.384(5)
C69 C74 1.514(6)
C70 H70 0.9500
C70 C71 1.386(6)
C71 C72 1.373(6)
C71 C75 1.507(6)
C72 H72 0.9500
C72 C73 1.398(6)
C73 C76 1.510(6)
C74 H74A 0.9800
C74 H74B 0.9800
C74 H74C 0.9800
C75 H75A 0.9800
C75 H75B 0.9800
C75 H75C 0.9800
C76 H76A 0.9800
C76 H76B 0.9800
C76 H76C 0.9800
C77 C78 1.415(5)
C77 C82 1.418(5)
C78 C79 1.384(5)
C78 C83 1.503(5)
C79 H79 0.9500
C79 C80 1.379(5)
C80 H80 0.9500
C80 C81 1.379(6)
C81 H81 0.9500
C81 C82 1.380(6)
C82 C92 1.506(5)
C83 C84 1.398(5)
C83 C88 1.398(5)
C84 C85 1.398(5)
C84 C89 1.506(5)
C85 H85 0.9500
C85 C86 1.384(6)
C86 C87 1.380(5)
C86 C90 1.521(5)
C87 H87 0.9500
C87 C88 1.396(5)
C88 C91 1.509(5)
C89 H89A 0.9800
C89 H89B 0.9800
C89 H89C 0.9800
C90 H90A 0.9800
C90 H90B 0.9800
C90 H90C 0.9800
C91 H91A 0.9800
C91 H91B 0.9800
C91 H91C 0.9800
C92 C93 1.401(5)
C92 C97 1.394(5)
C93 C94 1.403(6)
C93 C98 1.498(5)
C94 H94 0.9500
C94 C95 1.381(6)
C95 C96 1.370(6)
C95 C99 1.518(6)
C96 H96 0.9500
C96 C97 1.400(6)
C97 C100 1.510(5)
C98 H98A 0.9800
C98 H98B 0.9800
C98 H98C 0.9800
C99 H99A 0.9800
C99 H99B 0.9800
C99 H99C 0.9800
C100 H10A 0.9800
C100 H10B 0.9800
C100 H10C 0.9800
C1S H1SA 0.9800
C1S H1SB 0.9800
C1S H1SC 0.9800
C1S C2S 1.5402(11)
C1SB H1SD 0.9800
C1SB H1SE 0.9800
C1SB H1SF 0.9800
C1SB C2SB 1.5400(11)
C2S H2SA 0.9900
C2S H2SB 0.9900
C2S C3S 1.5398(11)
C2SB H2SC 0.9900
C2SB H2SD 0.9900
C2SB C3SB 1.5399(11)
C3S H3SA 0.9900
C3S H3SB 0.9900
C3S C4S 1.5396(11)
C3SB H3SC 0.9900
C3SB H3SD 0.9900
C3SB C4SB 1.66(2)
C4S H4SA 0.9900
C4S H4SB 0.9900
C4S C5S 1.5397(11)
C4SB H4SC 0.9900
C4SB H4SD 0.9900
C4SB C5SB 1.5398(11)
C5S H5SA 0.9800
C5S H5SB 0.9800
C5S H5SC 0.9800
C5SB H5SD 0.9800
C5SB H5SE 0.9800
C5SB H5SF 0.9800
